data_7044228
loop_
_publ_author_name
'Bhat, Gulzar A.'
'Maqbool, Raihana'
'Dar, Aijaz'
'Hussain, Mahboob Ul'
'Murugavel, Ramaswamy'

_publ_section_title
;
 Selective formation of discrete versus polymeric copper organophosphates:
 DNA cleavage and cytotoxic activity
;
_journal_name_full 'Dalton Trans.'
_journal_paper_doi 10.1039/C7DT02763J
_journal_year 2017
_chemical_formula_sum 'C94 H122 Br4 Cu3 N8 O24 P4'
_chemical_formula_weight 2382.13
_space_group_crystal_system triclinic
_space_group_IT_number 2
_space_group_name_Hall '-P 1'
_space_group_name_H-M_alt 'P -1'
_symmetry_space_group_name_Hall '-P 1'
_symmetry_space_group_name_H-M 'P -1'
_atom_sites_solution_hydrogens mixed
_audit_creation_method SHELXL-2014/7
_audit_update_record
;
2017-07-27 deposited with the CCDC.
2017-09-14 downloaded from the CCDC.
;
_cell_angle_alpha 95.074(8)
_cell_angle_beta 99.545(6)
_cell_angle_gamma 111.150(18)
_cell_formula_units_Z 1
_cell_length_a 10.270(5)
_cell_length_b 13.932(7)
_cell_length_c 19.316(7)
_cell_measurement_reflns_used 6009
_cell_measurement_temperature 150(2)
_cell_measurement_theta_max 52.46
_cell_measurement_theta_min 6.706
_cell_volume 2509(2)
_computing_cell_refinement 'CrystalClear-SM Expert 2.0 r4'
_computing_data_collection 'CrystalClear-SM Expert 2.0 r4'
_computing_data_reduction 'CrystalClear-SM Expert 2.0 r4'
_computing_molecular_graphics 'Olex2 (Dolomanov et al., 2009)'
_computing_publication_material 'Olex2 (Dolomanov et al., 2009)'
_computing_structure_refinement 'SHELXL-2014/7 (Sheldrick, 2014)'
_diffrn_ambient_temperature 150(2)
_diffrn_measured_fraction_theta_full 0.986
_diffrn_measured_fraction_theta_max 0.986
_diffrn_measurement_device_type 'Rigaku Saturn724'
_diffrn_measurement_method \w
_diffrn_radiation_type CuK\a
_diffrn_radiation_wavelength 1.5419
_diffrn_reflns_av_R_equivalents 0.1254
_diffrn_reflns_av_unetI/netI 0.0807
_diffrn_reflns_Laue_measured_fraction_full 0.986
_diffrn_reflns_Laue_measured_fraction_max 0.986
_diffrn_reflns_limit_h_max 11
_diffrn_reflns_limit_h_min -11
_diffrn_reflns_limit_k_max 15
_diffrn_reflns_limit_k_min -15
_diffrn_reflns_limit_l_max 21
_diffrn_reflns_limit_l_min -21
_diffrn_reflns_number 32762
_diffrn_reflns_point_group_measured_fraction_full 0.986
_diffrn_reflns_point_group_measured_fraction_max 0.986
_diffrn_reflns_theta_full 59.993
_diffrn_reflns_theta_max 59.993
_diffrn_reflns_theta_min 6.706
_exptl_absorpt_coefficient_mu 3.840
_exptl_absorpt_correction_T_max 0.825
_exptl_absorpt_correction_T_min 0.715
_exptl_absorpt_correction_type multi-scan
_exptl_absorpt_process_details 'NUMABS (Rigaku, 1999)'
_exptl_crystal_colour green
_exptl_crystal_density_diffrn 1.577
_exptl_crystal_description needle
_exptl_crystal_F_000 1221
_exptl_crystal_size_max 0.100
_exptl_crystal_size_mid 0.090
_exptl_crystal_size_min 0.050
_refine_diff_density_max 0.691
_refine_diff_density_min -0.521
_refine_diff_density_rms 0.107
_refine_ls_extinction_method none
_refine_ls_goodness_of_fit_ref 1.012
_refine_ls_hydrogen_treatment constr
_refine_ls_matrix_type full
_refine_ls_number_parameters 635
_refine_ls_number_reflns 7359
_refine_ls_number_restraints 0
_refine_ls_restrained_S_all 1.012
_refine_ls_R_factor_all 0.0611
_refine_ls_R_factor_gt 0.0484
_refine_ls_shift/su_max 0.002
_refine_ls_shift/su_mean 0.000
_refine_ls_structure_factor_coef Fsqd
_refine_ls_weighting_details 'w=1/[\s^2^(Fo^2^)+(0.0756P)^2^] where P=(Fo^2^+2Fc^2^)/3'
_refine_ls_weighting_scheme calc
_refine_ls_wR_factor_gt 0.1215
_refine_ls_wR_factor_ref 0.1439
_reflns_Friedel_coverage 0.000
_reflns_number_gt 5843
_reflns_number_total 7359
_reflns_threshold_expression 'I > 2\s(I)'
_cod_data_source_file c7dt02763j2.cif
_cod_data_source_block 4
_cod_depositor_comments
;
The following automatic conversions were performed:

'_exptl_absorpt_correction_type' value 'Multi-scan' changed to
'multi-scan' according to
/home/data/users/saulius/crontab/automatic-downloads/rss-feeds/RSC/lib/dictionaries/cif_core.dic
dictionary named 'cif_core.dic' version 2.4.2 from 2011-04-26.

Automatic conversion script
Id: cif_fix_values 4973 2017-02-22 13:04:09Z antanas 
;
_cod_database_code 7044228
_shelx_shelxl_version_number 2014/7
_shelx_space_group_comment
;
The symmetry employed for this shelxl refinement is uniquely defined
by the following loop, which should always be used as a source of
symmetry information in preference to the above space-group names.
They are only intended as comments.
;
_shelx_estimated_absorpt_t_min 0.700
_shelx_estimated_absorpt_t_max 0.831

loop_
_space_group_symop_operation_xyz
'x, y, z'
'-x, -y, -z'

loop_
_atom_site_label
_atom_site_type_symbol
_atom_site_fract_x
_atom_site_fract_y
_atom_site_fract_z
_atom_site_U_iso_or_equiv
_atom_site_adp_type
_atom_site_occupancy
_atom_site_site_symmetry_order
_atom_site_calc_flag
_atom_site_refinement_flags_posn
_atom_site_refinement_flags_adp
_atom_site_refinement_flags_occupancy
C1 C 0.5821(5) 0.7080(4) 0.5136(2) 0.0303(11) Uani 1 1 d . . .
H1 H 0.6609 0.7701 0.5359 0.036 Uiso 1 1 calc R U .
C2 C 0.5808(6) 0.6616(4) 0.4475(2) 0.0361(11) Uani 1 1 d . . .
H2A H 0.6574 0.6921 0.4246 0.043 Uiso 1 1 calc R U .
C3 C 0.4686(5) 0.5710(4) 0.4146(2) 0.0333(11) Uani 1 1 d . . .
H3 H 0.4668 0.5380 0.3691 0.040 Uiso 1 1 calc R U .
C4 C 0.3578(5) 0.5288(3) 0.4493(2) 0.0297(11) Uani 1 1 d . . .
H4 H 0.2786 0.4664 0.4279 0.036 Uiso 1 1 calc R U .
C5 C 0.3645(5) 0.5785(3) 0.5150(2) 0.0245(10) Uani 1 1 d . . .
C6 C 0.2523(5) 0.5425(3) 0.5560(2) 0.0246(10) Uani 1 1 d . . .
C7 C 0.1306(5) 0.4526(3) 0.5372(2) 0.0260(10) Uani 1 1 d . . .
H7 H 0.1137 0.4066 0.4945 0.031 Uiso 1 1 calc R U .
C8 C 0.0329(5) 0.4299(3) 0.5810(2) 0.0244(10) Uani 1 1 d . . .
C9 C 0.0602(5) 0.4999(3) 0.6435(2) 0.0272(10) Uani 1 1 d . . .
H9 H -0.0065 0.4872 0.6737 0.033 Uiso 1 1 calc R U .
C10 C 0.1854(5) 0.5878(3) 0.6605(2) 0.0241(10) Uani 1 1 d . . .
C11 C 0.2384(5) 0.6662(3) 0.7261(2) 0.0248(10) Uani 1 1 d . . .
C12 C 0.1622(5) 0.6686(4) 0.7785(2) 0.0290(10) Uani 1 1 d . . .
H12 H 0.0663 0.6207 0.7725 0.035 Uiso 1 1 calc R U .
C13 C 0.2267(5) 0.7408(3) 0.8393(2) 0.0291(10) Uani 1 1 d . . .
H13 H 0.1751 0.7448 0.8752 0.035 Uiso 1 1 calc R U .
C14 C 0.3658(5) 0.8070(4) 0.8474(2) 0.0334(11) Uani 1 1 d . . .
H14 H 0.4136 0.8555 0.8900 0.040 Uiso 1 1 calc R U .
C15 C 0.4362(5) 0.8022(3) 0.7928(2) 0.0302(10) Uani 1 1 d . . .
H15 H 0.5329 0.8484 0.7985 0.036 Uiso 1 1 calc R U .
C16 C -0.0987(5) 0.3322(3) 0.5618(2) 0.0249(10) Uani 1 1 d . . .
C17 C -0.1390(5) 0.2711(3) 0.4949(2) 0.0271(10) Uani 1 1 d . . .
H17 H -0.0848 0.2933 0.4598 0.032 Uiso 1 1 calc R U .
C18 C -0.2559(5) 0.1795(4) 0.4794(2) 0.0325(11) Uani 1 1 d . . .
H18 H -0.2817 0.1399 0.4331 0.039 Uiso 1 1 calc R U .
C19 C -0.3016(5) 0.2025(3) 0.5896(2) 0.0316(11) Uani 1 1 d . . .
H19 H -0.3600 0.1796 0.6229 0.038 Uiso 1 1 calc R U .
C20 C -0.1853(5) 0.2962(3) 0.6092(2) 0.0306(11) Uani 1 1 d . . .
H20 H -0.1651 0.3357 0.6551 0.037 Uiso 1 1 calc R U .
C21 C 0.6224(5) 0.5688(3) 0.8684(2) 0.0267(10) Uani 1 1 d . . .
C22 C 0.7365(5) 0.5801(3) 0.9246(2) 0.0303(11) Uani 1 1 d . . .
C23 C 0.7196(5) 0.4996(4) 0.9636(2) 0.0364(12) Uani 1 1 d . . .
H23 H 0.7944 0.5046 1.0017 0.044 Uiso 1 1 calc R U .
C24 C 0.5946(5) 0.4119(4) 0.9474(2) 0.0348(12) Uani 1 1 d . . .
C25 C 0.4824(5) 0.4030(4) 0.8940(2) 0.0344(11) Uani 1 1 d . . .
H25 H 0.3967 0.3425 0.8845 0.041 Uiso 1 1 calc R U .
C26 C 0.4944(5) 0.4832(3) 0.8535(2) 0.0272(10) Uani 1 1 d . . .
C27 C 0.8694(5) 0.6789(4) 0.9427(2) 0.0378(12) Uani 1 1 d . . .
H27 H 0.8978 0.6968 0.8969 0.045 Uiso 1 1 calc R U .
C28 C 0.8378(6) 0.7698(4) 0.9765(3) 0.0510(14) Uani 1 1 d . . .
H28A H 0.7590 0.7778 0.9446 0.076 Uiso 1 1 calc R U .
H28B H 0.9231 0.8342 0.9846 0.076 Uiso 1 1 calc R U .
H28C H 0.8110 0.7553 1.0220 0.076 Uiso 1 1 calc R U .
C29 C 0.9972(6) 0.6682(5) 0.9904(3) 0.0553(15) Uani 1 1 d . . .
H29A H 0.9761 0.6567 1.0373 0.083 Uiso 1 1 calc R U .
H29B H 1.0821 0.7323 0.9955 0.083 Uiso 1 1 calc R U .
H29C H 1.0149 0.6090 0.9688 0.083 Uiso 1 1 calc R U .
C30 C 0.3670(5) 0.4742(3) 0.7964(2) 0.0303(11) Uani 1 1 d . . .
H30 H 0.3917 0.5416 0.7773 0.036 Uiso 1 1 calc R U .
C31 C 0.3384(6) 0.3878(4) 0.7349(2) 0.0400(12) Uani 1 1 d . . .
H31A H 0.4274 0.3971 0.7190 0.060 Uiso 1 1 calc R U .
H31B H 0.2672 0.3908 0.6955 0.060 Uiso 1 1 calc R U .
H31C H 0.3024 0.3200 0.7508 0.060 Uiso 1 1 calc R U .
C32 C 0.2355(5) 0.4578(4) 0.8272(2) 0.0355(11) Uani 1 1 d . . .
H32A H 0.2086 0.3920 0.8462 0.053 Uiso 1 1 calc R U .
H32B H 0.1565 0.4552 0.7898 0.053 Uiso 1 1 calc R U .
H32C H 0.2563 0.5156 0.8656 0.053 Uiso 1 1 calc R U .
C33 C 0.7329(5) 1.0473(3) 0.7690(2) 0.0274(10) Uani 1 1 d . . .
C34 C 0.6184(5) 1.0659(3) 0.7894(2) 0.0273(10) Uani 1 1 d . . .
C35 C 0.6126(5) 1.0673(3) 0.8608(2) 0.0307(11) Uani 1 1 d . . .
H35 H 0.5387 1.0817 0.8776 0.037 Uiso 1 1 calc R U .
C36 C 0.7140(5) 1.0478(4) 0.9072(2) 0.0332(11) Uani 1 1 d . . .
C37 C 0.8277(5) 1.0328(3) 0.8867(2) 0.0310(11) Uani 1 1 d . . .
H37 H 0.8969 1.0214 0.9205 0.037 Uiso 1 1 calc R U .
C38 C 0.8417(5) 1.0341(3) 0.8162(2) 0.0273(10) Uani 1 1 d . . .
C39 C 0.5053(5) 1.0837(3) 0.7367(2) 0.0317(11) Uani 1 1 d . . .
H39 H 0.5297 1.0773 0.6890 0.038 Uiso 1 1 calc R U .
C40 C 0.5080(9) 1.1923(5) 0.7533(4) 0.083(2) Uani 1 1 d . . .
H40A H 0.4882 1.2026 0.8007 0.124 Uiso 1 1 calc R U .
H40B H 0.4352 1.2016 0.7178 0.124 Uiso 1 1 calc R U .
H40C H 0.6025 1.2435 0.7521 0.124 Uiso 1 1 calc R U .
C41 C 0.3584(6) 1.0027(5) 0.7309(3) 0.0604(17) Uani 1 1 d . . .
H41A H 0.3581 0.9334 0.7163 0.091 Uiso 1 1 calc R U .
H41B H 0.2899 1.0164 0.6955 0.091 Uiso 1 1 calc R U .
H41C H 0.3315 1.0055 0.7772 0.091 Uiso 1 1 calc R U .
C42 C 0.9715(5) 1.0292(3) 0.7922(2) 0.0299(10) Uani 1 1 d . . .
H42 H 0.9387 0.9827 0.7451 0.036 Uiso 1 1 calc R U .
C43 C 1.0667(5) 1.1370(4) 0.7822(3) 0.0423(13) Uani 1 1 d . . .
H43A H 1.0134 1.1626 0.7466 0.063 Uiso 1 1 calc R U .
H43B H 1.1505 1.1332 0.7659 0.063 Uiso 1 1 calc R U .
H43C H 1.0978 1.1847 0.8275 0.063 Uiso 1 1 calc R U .
C44 C 1.0578(5) 0.9849(4) 0.8436(2) 0.0379(12) Uani 1 1 d . . .
H44A H 1.0979 1.0323 0.8891 0.057 Uiso 1 1 calc R U .
H44B H 1.1355 0.9775 0.8231 0.057 Uiso 1 1 calc R U .
H44C H 0.9950 0.9164 0.8513 0.057 Uiso 1 1 calc R U .
C45 C 1.0639(7) 1.1362(5) 0.5848(4) 0.072(2) Uani 1 1 d . . .
H45A H 1.0730 1.1395 0.5353 0.107 Uiso 1 1 calc R U .
H45B H 1.1412 1.1959 0.6160 0.107 Uiso 1 1 calc R U .
H45C H 0.9716 1.1381 0.5901 0.107 Uiso 1 1 calc R U .
C46 C 0.8678(7) 0.4045(5) 0.8278(3) 0.0552(15) Uani 1 1 d . . .
H46A H 0.8956 0.3442 0.8245 0.083 Uiso 1 1 calc R U .
H46B H 0.7775 0.3856 0.8439 0.083 Uiso 1 1 calc R U .
H46C H 0.9423 0.4623 0.8618 0.083 Uiso 1 1 calc R U .
C47 C 0.9820(8) 0.7912(4) 0.6523(3) 0.0654(18) Uani 1 1 d . . .
H47A H 1.0348 0.8202 0.6162 0.098 Uiso 1 1 calc R U .
H47B H 1.0458 0.8160 0.6994 0.098 Uiso 1 1 calc R U .
H47C H 0.9017 0.8136 0.6512 0.098 Uiso 1 1 calc R U .
Br1 Br 0.57474(7) 0.29951(5) 0.99939(3) 0.0542(2) Uani 1 1 d . . .
Br2 Br 0.69999(6) 1.04194(4) 1.00398(2) 0.04499(19) Uani 1 1 d . . .
Cu1 Cu 0.46438(7) 0.71912(5) 0.64825(3) 0.02514(19) Uani 1 1 d . . .
Cu2 Cu 0.5000 1.0000 0.5000 0.0294(2) Uani 1 2 d S . P
N1 N 0.4758(4) 0.6682(3) 0.54748(17) 0.0257(8) Uani 1 1 d . . .
N2 N 0.2785(4) 0.6061(3) 0.61755(17) 0.0246(8) Uani 1 1 d . . .
N3 N 0.3732(4) 0.7354(3) 0.73298(17) 0.0245(8) Uani 1 1 d . . .
N4 N -0.3357(4) 0.1430(3) 0.52664(18) 0.0285(9) Uani 1 1 d . . .
O1 O 0.5693(3) 0.6266(2) 0.69643(15) 0.0297(7) Uani 1 1 d . . .
O2 O 0.7739(3) 0.7826(2) 0.76904(16) 0.0344(8) Uani 1 1 d . . .
H2 H 0.7309 0.8074 0.7393 0.052 Uiso 1 1 calc R U .
O3 O 0.7990(3) 0.6099(2) 0.75561(16) 0.0342(7) Uani 1 1 d . . .
O4 O 0.6381(3) 0.6508(2) 0.83063(14) 0.0286(7) Uani 1 1 d . . .
O5 O 0.6246(3) 0.8529(2) 0.67499(14) 0.0275(7) Uani 1 1 d . . .
O6 O 0.7860(3) 0.9461(2) 0.59646(15) 0.0303(7) Uani 1 1 d . . .
O7 O 0.7463(3) 1.0476(2) 0.69795(14) 0.0264(7) Uani 1 1 d . . .
O8 O 0.5460(3) 0.9588(2) 0.59175(14) 0.0285(7) Uani 1 1 d . . .
O9 O 0.3233(4) 1.0649(3) 0.54449(18) 0.0496(9) Uani 1 1 d . . .
H9A H 0.2747 1.0217 0.5709 0.074 Uiso 1 1 d R U .
H9B H 0.2614 1.0691 0.5079 0.074 Uiso 1 1 d R U .
O10 O 0.8504(4) 0.4353(3) 0.76024(17) 0.0452(9) Uani 1 1 d . . .
H10 H 0.8304 0.4887 0.7635 0.068 Uiso 1 1 calc R U .
O11 O 0.9295(4) 0.6808(3) 0.63791(17) 0.0409(8) Uani 1 1 d . . .
H11 H 0.8875 0.6560 0.6699 0.061 Uiso 1 1 calc R U .
O12 O 1.0726(4) 1.0427(3) 0.6037(2) 0.0605(11) Uani 1 1 d . . .
H12A H 0.9942 1.0048 0.6122 0.091 Uiso 1 1 calc R U .
P1 P 0.69450(13) 0.66141(9) 0.75773(6) 0.0268(3) Uani 1 1 d . . .
P2 P 0.67367(12) 0.94650(8) 0.63608(5) 0.0239(3) Uani 1 1 d . . .

loop_
_atom_site_aniso_label
_atom_site_aniso_U_11
_atom_site_aniso_U_22
_atom_site_aniso_U_33
_atom_site_aniso_U_23
_atom_site_aniso_U_13
_atom_site_aniso_U_12
C1 0.030(3) 0.026(3) 0.030(2) 0.0007(19) 0.006(2) 0.007(2)
C2 0.041(3) 0.029(3) 0.035(3) 0.007(2) 0.015(2) 0.005(3)
C3 0.044(3) 0.029(3) 0.029(2) 0.007(2) 0.014(2) 0.013(3)
C4 0.026(3) 0.028(3) 0.027(2) -0.0019(19) 0.002(2) 0.004(2)
C5 0.029(3) 0.020(2) 0.022(2) 0.0047(18) 0.0009(19) 0.008(2)
C6 0.027(3) 0.025(3) 0.021(2) 0.0012(18) 0.0011(19) 0.013(2)
C7 0.026(3) 0.026(3) 0.020(2) -0.0007(18) -0.0010(19) 0.008(2)
C8 0.030(3) 0.026(3) 0.019(2) 0.0090(17) -0.0008(19) 0.015(2)
C9 0.026(3) 0.027(3) 0.025(2) 0.0035(18) 0.003(2) 0.006(2)
C10 0.028(3) 0.023(2) 0.020(2) 0.0058(18) 0.0037(19) 0.009(2)
C11 0.029(3) 0.018(2) 0.025(2) 0.0067(17) 0.0026(19) 0.005(2)
C12 0.024(3) 0.033(3) 0.029(2) 0.007(2) 0.007(2) 0.007(2)
C13 0.031(3) 0.026(3) 0.025(2) 0.0045(19) 0.008(2) 0.005(2)
C14 0.044(3) 0.025(3) 0.026(2) 0.0038(19) 0.004(2) 0.008(3)
C15 0.025(3) 0.030(3) 0.026(2) -0.0020(19) 0.001(2) 0.002(2)
C16 0.024(3) 0.022(2) 0.030(2) 0.0085(18) 0.002(2) 0.011(2)
C17 0.028(3) 0.026(3) 0.026(2) 0.0093(19) 0.004(2) 0.009(2)
C18 0.032(3) 0.035(3) 0.023(2) 0.003(2) 0.001(2) 0.006(3)
C19 0.036(3) 0.025(3) 0.030(2) 0.005(2) 0.010(2) 0.005(2)
C20 0.039(3) 0.030(3) 0.022(2) 0.0054(19) 0.005(2) 0.012(2)
C21 0.030(3) 0.029(3) 0.022(2) 0.0089(19) 0.007(2) 0.011(2)
C22 0.037(3) 0.031(3) 0.022(2) 0.0104(19) 0.004(2) 0.012(2)
C23 0.036(3) 0.046(3) 0.027(2) 0.007(2) 0.007(2) 0.015(3)
C24 0.039(3) 0.036(3) 0.030(2) 0.015(2) 0.008(2) 0.013(3)
C25 0.030(3) 0.033(3) 0.035(3) 0.004(2) 0.006(2) 0.007(2)
C26 0.033(3) 0.024(3) 0.024(2) 0.0072(18) 0.005(2) 0.011(2)
C27 0.034(3) 0.043(3) 0.027(2) 0.004(2) 0.001(2) 0.006(3)
C28 0.049(4) 0.040(3) 0.050(3) -0.002(3) -0.001(3) 0.008(3)
C29 0.042(4) 0.068(4) 0.043(3) 0.016(3) -0.005(3) 0.012(3)
C30 0.033(3) 0.025(3) 0.031(2) 0.0122(19) 0.003(2) 0.010(2)
C31 0.043(3) 0.043(3) 0.027(2) 0.004(2) -0.001(2) 0.013(3)
C32 0.037(3) 0.036(3) 0.038(3) 0.017(2) 0.007(2) 0.017(3)
C33 0.027(3) 0.019(2) 0.026(2) 0.0001(18) 0.002(2) -0.002(2)
C34 0.024(3) 0.015(2) 0.034(2) 0.0028(18) 0.003(2) 0.000(2)
C35 0.028(3) 0.024(2) 0.034(2) -0.0023(19) 0.006(2) 0.004(2)
C36 0.034(3) 0.033(3) 0.023(2) -0.0051(19) 0.001(2) 0.005(2)
C37 0.027(3) 0.027(3) 0.027(2) -0.0017(19) -0.002(2) 0.002(2)
C38 0.031(3) 0.020(2) 0.027(2) 0.0024(18) 0.001(2) 0.006(2)
C39 0.034(3) 0.030(3) 0.035(2) 0.012(2) 0.011(2) 0.013(2)
C40 0.116(6) 0.061(4) 0.077(5) -0.001(4) -0.017(4) 0.059(5)
C41 0.038(4) 0.084(5) 0.062(4) 0.047(3) 0.007(3) 0.021(3)
C42 0.024(3) 0.026(3) 0.028(2) 0.0002(19) 0.002(2) -0.001(2)
C43 0.031(3) 0.044(3) 0.049(3) 0.006(2) 0.008(2) 0.012(3)
C44 0.033(3) 0.043(3) 0.034(3) 0.002(2) 0.000(2) 0.015(3)
C45 0.054(4) 0.049(4) 0.116(6) 0.036(4) 0.028(4) 0.015(4)
C46 0.067(4) 0.061(4) 0.041(3) 0.013(3) 0.014(3) 0.026(3)
C47 0.084(5) 0.051(4) 0.065(4) 0.006(3) 0.034(4) 0.023(4)
Br1 0.0554(4) 0.0541(4) 0.0553(4) 0.0344(3) 0.0075(3) 0.0195(3)
Br2 0.0468(4) 0.0594(4) 0.0255(3) 0.0031(2) 0.0081(2) 0.0172(3)
Cu1 0.0273(4) 0.0226(4) 0.0210(3) 0.0020(3) 0.0035(3) 0.0053(3)
Cu2 0.0298(6) 0.0234(5) 0.0245(5) 0.0055(4) -0.0040(4) 0.0019(5)
N1 0.029(2) 0.022(2) 0.0229(18) 0.0024(15) 0.0043(17) 0.0072(19)
N2 0.021(2) 0.024(2) 0.0234(18) 0.0028(15) 0.0016(16) 0.0034(17)
N3 0.031(2) 0.0183(19) 0.0230(18) 0.0070(15) 0.0056(16) 0.0075(19)
N4 0.029(2) 0.029(2) 0.0235(19) 0.0093(16) -0.0011(17) 0.0082(19)
O1 0.0342(19) 0.0240(17) 0.0263(15) 0.0031(12) 0.0010(14) 0.0084(15)
O2 0.032(2) 0.0289(18) 0.0303(17) 0.0066(13) -0.0043(14) 0.0014(16)
O3 0.0317(19) 0.0363(19) 0.0370(17) 0.0121(14) 0.0091(15) 0.0135(16)
O4 0.0310(19) 0.0244(17) 0.0255(15) 0.0025(12) 0.0029(13) 0.0067(15)
O5 0.0316(19) 0.0204(16) 0.0247(15) 0.0066(12) -0.0013(13) 0.0057(15)
O6 0.0266(18) 0.0286(17) 0.0278(15) 0.0005(13) 0.0036(13) 0.0031(15)
O7 0.0256(18) 0.0225(16) 0.0245(15) 0.0029(12) 0.0011(13) 0.0036(14)
O8 0.0232(18) 0.0293(17) 0.0243(15) 0.0040(12) -0.0002(13) 0.0023(15)
O9 0.059(3) 0.043(2) 0.045(2) 0.0150(17) -0.0003(18) 0.019(2)
O10 0.064(3) 0.043(2) 0.0392(19) 0.0093(16) 0.0197(18) 0.029(2)
O11 0.042(2) 0.039(2) 0.0371(18) 0.0010(15) 0.0114(16) 0.0109(18)
O12 0.043(3) 0.063(3) 0.076(3) 0.023(2) 0.012(2) 0.018(2)
P1 0.0275(7) 0.0239(6) 0.0251(6) 0.0061(5) 0.0033(5) 0.0057(6)
P2 0.0233(7) 0.0211(6) 0.0214(5) 0.0031(4) 0.0009(5) 0.0033(5)

loop_
_atom_type_symbol
_atom_type_description
_atom_type_scat_dispersion_real
_atom_type_scat_dispersion_imag
_atom_type_scat_source
C C 0.0181 0.0091 'International Tables Vol C Tables 4.2.6.8 and 6.1.1.4'
H H 0.0000 0.0000 'International Tables Vol C Tables 4.2.6.8 and 6.1.1.4'
Br Br -0.6763 1.2805 'International Tables Vol C Tables 4.2.6.8 and 6.1.1.4'
Cu Cu -1.9646 0.5888 'International Tables Vol C Tables 4.2.6.8 and 6.1.1.4'
N N 0.0311 0.0180 'International Tables Vol C Tables 4.2.6.8 and 6.1.1.4'
O O 0.0492 0.0322 'International Tables Vol C Tables 4.2.6.8 and 6.1.1.4'
P P 0.2955 0.4335 'International Tables Vol C Tables 4.2.6.8 and 6.1.1.4'

loop_
_geom_angle_atom_site_label_1
_geom_angle_atom_site_label_2
_geom_angle_atom_site_label_3
_geom_angle
_geom_angle_site_symmetry_1
_geom_angle_site_symmetry_3
N1 C1 C2 122.0(4) . .
N1 C1 H1 119.0 . .
C2 C1 H1 119.0 . .
C1 C2 C3 120.0(5) . .
C1 C2 H2A 120.0 . .
C3 C2 H2A 120.0 . .
C2 C3 C4 118.6(4) . .
C2 C3 H3 120.7 . .
C4 C3 H3 120.7 . .
C5 C4 C3 118.9(4) . .
C5 C4 H4 120.5 . .
C3 C4 H4 120.5 . .
N1 C5 C4 122.3(4) . .
N1 C5 C6 113.9(3) . .
C4 C5 C6 123.7(4) . .
N2 C6 C7 120.3(4) . .
N2 C6 C5 113.4(4) . .
C7 C6 C5 126.3(4) . .
C6 C7 C8 119.6(4) . .
C6 C7 H7 120.2 . .
C8 C7 H7 120.2 . .
C7 C8 C9 118.9(4) . .
C7 C8 C16 120.3(4) . .
C9 C8 C16 120.8(4) . .
C10 C9 C8 119.0(4) . .
C10 C9 H9 120.5 . .
C8 C9 H9 120.5 . .
N2 C10 C9 120.4(4) . .
N2 C10 C11 112.4(4) . .
C9 C10 C11 127.1(4) . .
N3 C11 C12 121.1(4) . .
N3 C11 C10 114.1(4) . .
C12 C11 C10 124.7(4) . .
C13 C12 C11 119.2(5) . .
C13 C12 H12 120.4 . .
C11 C12 H12 120.4 . .
C14 C13 C12 119.3(4) . .
C14 C13 H13 120.4 . .
C12 C13 H13 120.4 . .
C13 C14 C15 119.0(4) . .
C13 C14 H14 120.5 . .
C15 C14 H14 120.5 . .
N3 C15 C14 122.1(4) . .
N3 C15 H15 119.0 . .
C14 C15 H15 119.0 . .
C20 C16 C17 116.3(4) . .
C20 C16 C8 122.5(4) . .
C17 C16 C8 121.2(4) . .
C18 C17 C16 120.4(4) . .
C18 C17 H17 119.8 . .
C16 C17 H17 119.8 . .
N4 C18 C17 122.9(4) . .
N4 C18 H18 118.6 . .
C17 C18 H18 118.6 . .
N4 C19 C20 123.4(4) . .
N4 C19 H19 118.3 . .
C20 C19 H19 118.3 . .
C16 C20 C19 119.8(4) . .
C16 C20 H20 120.1 . .
C19 C20 H20 120.1 . .
C26 C21 O4 119.8(4) . .
C26 C21 C22 122.5(4) . .
O4 C21 C22 117.5(4) . .
C23 C22 C21 117.7(4) . .
C23 C22 C27 121.7(4) . .
C21 C22 C27 120.6(4) . .
C22 C23 C24 120.4(4) . .
C22 C23 H23 119.8 . .
C24 C23 H23 119.8 . .
C25 C24 C23 121.5(4) . .
C25 C24 Br1 118.4(4) . .
C23 C24 Br1 120.1(3) . .
C24 C25 C26 120.0(5) . .
C24 C25 H25 120.0 . .
C26 C25 H25 120.0 . .
C21 C26 C25 117.8(4) . .
C21 C26 C30 122.8(4) . .
C25 C26 C30 119.4(4) . .
C22 C27 C28 110.6(4) . .
C22 C27 C29 113.8(4) . .
C28 C27 C29 110.2(4) . .
C22 C27 H27 107.3 . .
C28 C27 H27 107.3 . .
C29 C27 H27 107.3 . .
C27 C28 H28A 109.5 . .
C27 C28 H28B 109.5 . .
H28A C28 H28B 109.5 . .
C27 C28 H28C 109.5 . .
H28A C28 H28C 109.5 . .
H28B C28 H28C 109.5 . .
C27 C29 H29A 109.5 . .
C27 C29 H29B 109.5 . .
H29A C29 H29B 109.5 . .
C27 C29 H29C 109.5 . .
H29A C29 H29C 109.5 . .
H29B C29 H29C 109.5 . .
C32 C30 C31 111.4(4) . .
C32 C30 C26 111.2(4) . .
C31 C30 C26 110.7(4) . .
C32 C30 H30 107.8 . .
C31 C30 H30 107.8 . .
C26 C30 H30 107.8 . .
C30 C31 H31A 109.5 . .
C30 C31 H31B 109.5 . .
H31A C31 H31B 109.5 . .
C30 C31 H31C 109.5 . .
H31A C31 H31C 109.5 . .
H31B C31 H31C 109.5 . .
C30 C32 H32A 109.5 . .
C30 C32 H32B 109.5 . .
H32A C32 H32B 109.5 . .
C30 C32 H32C 109.5 . .
H32A C32 H32C 109.5 . .
H32B C32 H32C 109.5 . .
C38 C33 C34 124.0(4) . .
C38 C33 O7 116.7(4) . .
C34 C33 O7 119.2(4) . .
C35 C34 C33 116.6(4) . .
C35 C34 C39 121.1(4) . .
C33 C34 C39 122.3(4) . .
C36 C35 C34 120.1(4) . .
C36 C35 H35 119.9 . .
C34 C35 H35 119.9 . .
C37 C36 C35 122.3(4) . .
C37 C36 Br2 117.5(3) . .
C35 C36 Br2 120.1(4) . .
C36 C37 C38 120.0(4) . .
C36 C37 H37 120.0 . .
C38 C37 H37 120.0 . .
C37 C38 C33 116.7(4) . .
C37 C38 C42 122.3(4) . .
C33 C38 C42 120.8(4) . .
C41 C39 C40 111.3(5) . .
C41 C39 C34 112.5(4) . .
C40 C39 C34 111.6(4) . .
C41 C39 H39 107.0 . .
C40 C39 H39 107.0 . .
C34 C39 H39 107.0 . .
C39 C40 H40A 109.5 . .
C39 C40 H40B 109.5 . .
H40A C40 H40B 109.5 . .
C39 C40 H40C 109.5 . .
H40A C40 H40C 109.5 . .
H40B C40 H40C 109.5 . .
C39 C41 H41A 109.5 . .
C39 C41 H41B 109.5 . .
H41A C41 H41B 109.5 . .
C39 C41 H41C 109.5 . .
H41A C41 H41C 109.5 . .
H41B C41 H41C 109.5 . .
C38 C42 C43 109.8(4) . .
C38 C42 C44 113.2(4) . .
C43 C42 C44 109.8(4) . .
C38 C42 H42 107.9 . .
C43 C42 H42 107.9 . .
C44 C42 H42 107.9 . .
C42 C43 H43A 109.5 . .
C42 C43 H43B 109.5 . .
H43A C43 H43B 109.5 . .
C42 C43 H43C 109.5 . .
H43A C43 H43C 109.5 . .
H43B C43 H43C 109.5 . .
C42 C44 H44A 109.5 . .
C42 C44 H44B 109.5 . .
H44A C44 H44B 109.5 . .
C42 C44 H44C 109.5 . .
H44A C44 H44C 109.5 . .
H44B C44 H44C 109.5 . .
O12 C45 H45A 109.5 . .
O12 C45 H45B 109.5 . .
H45A C45 H45B 109.5 . .
O12 C45 H45C 109.5 . .
H45A C45 H45C 109.5 . .
H45B C45 H45C 109.5 . .
O10 C46 H46A 109.5 . .
O10 C46 H46B 109.5 . .
H46A C46 H46B 109.5 . .
O10 C46 H46C 109.5 . .
H46A C46 H46C 109.5 . .
H46B C46 H46C 109.5 . .
O11 C47 H47A 109.5 . .
O11 C47 H47B 109.5 . .
H47A C47 H47B 109.5 . .
O11 C47 H47C 109.5 . .
H47A C47 H47C 109.5 . .
H47B C47 H47C 109.5 . .
N2 Cu1 O5 166.41(13) . .
N2 Cu1 N1 79.69(15) . .
O5 Cu1 N1 103.30(14) . .
N2 Cu1 N3 79.12(15) . .
O5 Cu1 N3 96.12(14) . .
N1 Cu1 N3 158.14(15) . .
N2 Cu1 O1 95.45(14) . .
O5 Cu1 O1 97.57(12) . .
N1 Cu1 O1 93.59(12) . .
N3 Cu1 O1 93.69(12) . .
O8 Cu2 O8 180.0 . 2_676
O8 Cu2 N4 93.55(13) . 1_665
O8 Cu2 N4 86.45(13) 2_676 1_665
O8 Cu2 N4 86.45(13) . 2_566
O8 Cu2 N4 93.55(13) 2_676 2_566
N4 Cu2 N4 180.0 1_665 2_566
O8 Cu2 O9 90.17(12) . .
O8 Cu2 O9 89.83(12) 2_676 .
N4 Cu2 O9 93.78(14) 1_665 .
N4 Cu2 O9 86.22(14) 2_566 .
C1 N1 C5 118.2(4) . .
C1 N1 Cu1 127.9(3) . .
C5 N1 Cu1 113.7(3) . .
C10 N2 C6 121.7(4) . .
C10 N2 Cu1 119.7(3) . .
C6 N2 Cu1 118.3(3) . .
C15 N3 C11 119.2(4) . .
C15 N3 Cu1 126.2(3) . .
C11 N3 Cu1 114.5(3) . .
C19 N4 C18 117.2(4) . .
C19 N4 Cu2 123.3(3) . 1_445
C18 N4 Cu2 119.5(3) . 1_445
P1 O1 Cu1 127.78(17) . .
P1 O2 H2 109.5 . .
C21 O4 P1 125.8(3) . .
P2 O5 Cu1 131.79(17) . .
C33 O7 P2 124.7(3) . .
P2 O8 Cu2 136.87(19) . .
Cu2 O9 H9A 110.8 . .
Cu2 O9 H9B 110.1 . .
H9A O9 H9B 108.4 . .
C46 O10 H10 109.5 . .
C47 O11 H11 109.5 . .
C45 O12 H12A 109.5 . .
O3 P1 O1 116.71(18) . .
O3 P1 O2 110.03(19) . .
O1 P1 O2 110.20(17) . .
O3 P1 O4 110.24(16) . .
O1 P1 O4 109.18(18) . .
O2 P1 O4 99.04(17) . .
O6 P2 O8 114.19(17) . .
O6 P2 O5 113.33(17) . .
O8 P2 O5 110.45(18) . .
O6 P2 O7 106.53(17) . .
O8 P2 O7 106.25(16) . .
O5 P2 O7 105.36(16) . .

loop_
_geom_bond_atom_site_label_1
_geom_bond_atom_site_label_2
_geom_bond_distance
_geom_bond_site_symmetry_2
C1 N1 1.338(6) .
C1 C2 1.374(6) .
C1 H1 0.9500 .
C2 C3 1.375(7) .
C2 H2A 0.9500 .
C3 C4 1.390(6) .
C3 H3 0.9500 .
C4 C5 1.370(6) .
C4 H4 0.9500 .
C5 N1 1.362(6) .
C5 C6 1.471(6) .
C6 N2 1.344(5) .
C6 C7 1.379(6) .
C7 C8 1.386(6) .
C7 H7 0.9500 .
C8 C9 1.404(6) .
C8 C16 1.495(6) .
C9 C10 1.383(6) .
C9 H9 0.9500 .
C10 N2 1.338(5) .
C10 C11 1.481(6) .
C11 N3 1.348(6) .
C11 C12 1.383(6) .
C12 C13 1.371(6) .
C12 H12 0.9500 .
C13 C14 1.366(7) .
C13 H13 0.9500 .
C14 C15 1.385(6) .
C14 H14 0.9500 .
C15 N3 1.322(5) .
C15 H15 0.9500 .
C16 C20 1.381(6) .
C16 C17 1.393(6) .
C17 C18 1.367(6) .
C17 H17 0.9500 .
C18 N4 1.339(6) .
C18 H18 0.9500 .
C19 N4 1.326(6) .
C19 C20 1.382(7) .
C19 H19 0.9500 .
C20 H20 0.9500 .
C21 C26 1.384(6) .
C21 O4 1.385(5) .
C21 C22 1.411(6) .
C22 C23 1.380(6) .
C22 C27 1.511(7) .
C23 C24 1.381(7) .
C23 H23 0.9500 .
C24 C25 1.375(7) .
C24 Br1 1.901(4) .
C25 C26 1.400(6) .
C25 H25 0.9500 .
C26 C30 1.524(6) .
C27 C28 1.535(7) .
C27 C29 1.535(7) .
C27 H27 1.0000 .
C28 H28A 0.9800 .
C28 H28B 0.9800 .
C28 H28C 0.9800 .
C29 H29A 0.9800 .
C29 H29B 0.9800 .
C29 H29C 0.9800 .
C30 C32 1.516(6) .
C30 C31 1.524(6) .
C30 H30 1.0000 .
C31 H31A 0.9800 .
C31 H31B 0.9800 .
C31 H31C 0.9800 .
C32 H32A 0.9800 .
C32 H32B 0.9800 .
C32 H32C 0.9800 .
C33 C38 1.397(6) .
C33 C34 1.400(6) .
C33 O7 1.402(5) .
C34 C35 1.389(6) .
C34 C39 1.518(6) .
C35 C36 1.378(6) .
C35 H35 0.9500 .
C36 C37 1.372(7) .
C36 Br2 1.904(4) .
C37 C38 1.393(6) .
C37 H37 0.9500 .
C38 C42 1.505(6) .
C39 C41 1.501(7) .
C39 C40 1.509(7) .
C39 H39 1.0000 .
C40 H40A 0.9800 .
C40 H40B 0.9800 .
C40 H40C 0.9800 .
C41 H41A 0.9800 .
C41 H41B 0.9800 .
C41 H41C 0.9800 .
C42 C43 1.517(7) .
C42 C44 1.538(6) .
C42 H42 1.0000 .
C43 H43A 0.9800 .
C43 H43B 0.9800 .
C43 H43C 0.9800 .
C44 H44A 0.9800 .
C44 H44B 0.9800 .
C44 H44C 0.9800 .
C45 O12 1.413(6) .
C45 H45A 0.9800 .
C45 H45B 0.9800 .
C45 H45C 0.9800 .
C46 O10 1.412(6) .
C46 H46A 0.9800 .
C46 H46B 0.9800 .
C46 H46C 0.9800 .
C47 O11 1.418(6) .
C47 H47A 0.9800 .
C47 H47B 0.9800 .
C47 H47C 0.9800 .
Cu1 N2 1.941(4) .
Cu1 O5 1.945(3) .
Cu1 N1 2.049(3) .
Cu1 N3 2.050(3) .
Cu1 O1 2.138(3) .
Cu2 O8 1.947(3) .
Cu2 O8 1.947(3) 2_676
Cu2 N4 2.046(4) 1_665
Cu2 N4 2.046(4) 2_566
Cu2 O9 2.533(4) .
N4 Cu2 2.046(4) 1_445
O1 P1 1.495(3) .
O2 P1 1.564(3) .
O2 H2 0.8400 .
O3 P1 1.494(3) .
O4 P1 1.608(3) .
O5 P2 1.532(3) .
O6 P2 1.488(3) .
O7 P2 1.617(3) .
O8 P2 1.516(3) .
O9 H9A 0.8901 .
O9 H9B 0.8903 .
O10 H10 0.8400 .
O11 H11 0.8400 .
O12 H12A 0.8400 .

loop_
_geom_hbond_atom_site_label_D
_geom_hbond_atom_site_label_H
_geom_hbond_atom_site_label_A
_geom_hbond_distance_DH
_geom_hbond_distance_HA
_geom_hbond_distance_DA
_geom_hbond_angle_DHA
_geom_hbond_site_symmetry_A
O2 H2 O5 0.84 1.82 2.662(4) 175.5 .
O11 H11 O3 0.84 2.06 2.897(5) 173.7 .
O10 H10 O3 0.84 1.84 2.674(4) 169.5 .
O9 H9A O12 0.89 2.37 2.915(6) 119.3 1_455
O9 H9B O6 0.89 1.97 2.736(4) 143.7 2_676
O12 H12A O6 0.84 1.95 2.732(5) 154.0 .
C7 H7 O11 0.95 2.63 3.556(5) 166.1 2_666
C12 H12 O3 0.95 2.66 3.459(6) 142.4 1_455
C1 H1 O6 0.95 2.40 3.299(6) 158.3 .
C9 H9 O10 0.95 2.40 3.333(6) 168.7 1_455
C17 H17 O11 0.95 2.63 3.570(6) 168.7 2_666
C14 H14 Br2 0.95 3.01 3.705(5) 131.0 2_677
C4 H4 O11 0.95 2.42 3.367(6) 173.1 2_666
C20 H20 O10 0.95 2.31 3.247(5) 170.8 1_455
O2 H2 O5 0.84 1.82 2.662(4) 175.5 .
O11 H11 O3 0.84 2.06 2.897(5) 173.7 .
O10 H10 O3 0.84 1.84 2.674(4) 169.5 .
O9 H9A O12 0.89 2.37 2.915(6) 119.3 1_455
O9 H9B O6 0.89 1.97 2.736(4) 143.7 2_676
O12 H12A O6 0.84 1.95 2.732(5) 154.0 .
C7 H7 O11 0.95 2.63 3.556(5) 166.1 2_666
C12 H12 O3 0.95 2.66 3.459(6) 142.4 1_455
C1 H1 O6 0.95 2.40 3.299(6) 158.3 .
C9 H9 O10 0.95 2.40 3.333(6) 168.7 1_455
C17 H17 O11 0.95 2.63 3.570(6) 168.7 2_666
C14 H14 Br2 0.95 3.01 3.705(5) 131.0 2_677
C4 H4 O11 0.95 2.42 3.367(6) 173.1 2_666
C20 H20 O10 0.95 2.31 3.247(5) 170.8 1_455

loop_
_geom_torsion_atom_site_label_1
_geom_torsion_atom_site_label_2
_geom_torsion_atom_site_label_3
_geom_torsion_atom_site_label_4
_geom_torsion
_geom_torsion_site_symmetry_4
N1 C1 C2 C3 -0.7(7) .
C1 C2 C3 C4 0.4(7) .
C2 C3 C4 C5 -0.2(6) .
C3 C4 C5 N1 0.3(6) .
C3 C4 C5 C6 178.5(4) .
N1 C5 C6 N2 1.4(5) .
C4 C5 C6 N2 -177.0(4) .
N1 C5 C6 C7 -177.7(4) .
C4 C5 C6 C7 3.9(6) .
N2 C6 C7 C8 2.0(6) .
C5 C6 C7 C8 -178.9(4) .
C6 C7 C8 C9 0.6(6) .
C6 C7 C8 C16 -179.2(3) .
C7 C8 C9 C10 -1.9(6) .
C16 C8 C9 C10 177.9(3) .
C8 C9 C10 N2 0.6(6) .
C8 C9 C10 C11 -175.0(4) .
N2 C10 C11 N3 -5.0(5) .
C9 C10 C11 N3 170.9(4) .
N2 C10 C11 C12 177.5(4) .
C9 C10 C11 C12 -6.6(6) .
N3 C11 C12 C13 -1.9(6) .
C10 C11 C12 C13 175.5(4) .
C11 C12 C13 C14 -1.7(6) .
C12 C13 C14 C15 2.7(6) .
C13 C14 C15 N3 -0.2(7) .
C7 C8 C16 C20 167.8(4) .
C9 C8 C16 C20 -12.1(6) .
C7 C8 C16 C17 -11.0(5) .
C9 C8 C16 C17 169.2(4) .
C20 C16 C17 C18 -1.9(6) .
C8 C16 C17 C18 176.9(4) .
C16 C17 C18 N4 -0.9(6) .
C17 C16 C20 C19 2.1(6) .
C8 C16 C20 C19 -176.7(4) .
N4 C19 C20 C16 0.4(7) .
C26 C21 C22 C23 2.9(6) .
O4 C21 C22 C23 178.3(4) .
C26 C21 C22 C27 -174.8(4) .
O4 C21 C22 C27 0.5(6) .
C21 C22 C23 C24 -0.2(7) .
C27 C22 C23 C24 177.5(4) .
C22 C23 C24 C25 -1.9(7) .
C22 C23 C24 Br1 178.0(3) .
C23 C24 C25 C26 1.3(7) .
Br1 C24 C25 C26 -178.5(3) .
O4 C21 C26 C25 -178.7(4) .
C22 C21 C26 C25 -3.5(6) .
O4 C21 C26 C30 0.1(6) .
C22 C21 C26 C30 175.4(4) .
C24 C25 C26 C21 1.3(6) .
C24 C25 C26 C30 -177.6(4) .
C23 C22 C27 C28 -106.9(5) .
C21 C22 C27 C28 70.8(5) .
C23 C22 C27 C29 17.9(6) .
C21 C22 C27 C29 -164.4(4) .
C21 C26 C30 C32 -123.2(4) .
C25 C26 C30 C32 55.7(5) .
C21 C26 C30 C31 112.4(5) .
C25 C26 C30 C31 -68.8(5) .
C38 C33 C34 C35 -2.4(7) .
O7 C33 C34 C35 -178.4(4) .
C38 C33 C34 C39 177.7(4) .
O7 C33 C34 C39 1.7(6) .
C33 C34 C35 C36 -1.9(7) .
C39 C34 C35 C36 178.0(4) .
C34 C35 C36 C37 4.0(7) .
C34 C35 C36 Br2 -176.5(3) .
C35 C36 C37 C38 -1.7(7) .
Br2 C36 C37 C38 178.7(3) .
C36 C37 C38 C33 -2.4(7) .
C36 C37 C38 C42 173.5(4) .
C34 C33 C38 C37 4.5(7) .
O7 C33 C38 C37 -179.4(4) .
C34 C33 C38 C42 -171.4(4) .
O7 C33 C38 C42 4.7(6) .
C35 C34 C39 C41 -61.2(6) .
C33 C34 C39 C41 118.7(5) .
C35 C34 C39 C40 64.8(6) .
C33 C34 C39 C40 -115.4(6) .
C37 C38 C42 C43 -102.8(5) .
C33 C38 C42 C43 72.9(5) .
C37 C38 C42 C44 20.3(6) .
C33 C38 C42 C44 -164.0(4) .
C2 C1 N1 C5 0.7(6) .
C2 C1 N1 Cu1 175.2(3) .
C4 C5 N1 C1 -0.5(6) .
C6 C5 N1 C1 -178.9(3) .
C4 C5 N1 Cu1 -175.8(3) .
C6 C5 N1 Cu1 5.8(4) .
C9 C10 N2 C6 2.0(6) .
C11 C10 N2 C6 178.3(3) .
C9 C10 N2 Cu1 -171.8(3) .
C11 C10 N2 Cu1 4.5(4) .
C7 C6 N2 C10 -3.4(6) .
C5 C6 N2 C10 177.5(3) .
C7 C6 N2 Cu1 170.5(3) .
C5 C6 N2 Cu1 -8.7(4) .
C14 C15 N3 C11 -3.3(6) .
C14 C15 N3 Cu1 -179.6(3) .
C12 C11 N3 C15 4.3(6) .
C10 C11 N3 C15 -173.3(3) .
C12 C11 N3 Cu1 -179.0(3) .
C10 C11 N3 Cu1 3.4(4) .
C20 C19 N4 C18 -3.2(6) .
C20 C19 N4 Cu2 175.9(3) 1_445
C17 C18 N4 C19 3.4(6) .
C17 C18 N4 Cu2 -175.7(3) 1_445
C26 C21 O4 P1 -89.7(4) .
C22 C21 O4 P1 94.8(4) .
C38 C33 O7 P2 94.9(4) .
C34 C33 O7 P2 -88.8(4) .
Cu1 O1 P1 O3 -144.5(2) .
Cu1 O1 P1 O2 -18.1(3) .
Cu1 O1 P1 O4 89.7(2) .
C21 O4 P1 O3 -31.2(4) .
C21 O4 P1 O1 98.2(3) .
C21 O4 P1 O2 -146.6(3) .
Cu2 O8 P2 O6 -14.2(3) .
Cu2 O8 P2 O5 -143.3(2) .
Cu2 O8 P2 O7 102.9(3) .
Cu1 O5 P2 O6 -95.6(3) .
Cu1 O5 P2 O8 34.0(3) .
Cu1 O5 P2 O7 148.3(2) .
C33 O7 P2 O6 -134.4(3) .
C33 O7 P2 O8 103.5(3) .
C33 O7 P2 O5 -13.7(4) .
